data_7242801
loop_
_publ_author_name
'da Silva, Amandha Kaiser'
'Diniz, Luan F.'
'Tenorio, Juan C.'
'Naz\'ario, Carlos E. D.'
'Ribeiro, Caue'
'Carvalho Jr, Paulo S.'

_publ_section_title
;
 Driving a sustainable application of s-triazine ametryn and atrazine
 herbicides through multicomponent crystals with improved solubility
;
_journal_issue 24
_journal_name_full CrystEngComm
_journal_page_first 4252
_journal_page_last 4263
_journal_paper_doi 10.1039/D1CE00356A
_journal_volume 23
_journal_year 2021
_chemical_formula_moiety 'C8 H14 Cl N5, C2 H2 O2'
_chemical_formula_sum 'C10 H16 Cl N5 O2'
_chemical_formula_weight 273.73
_chemical_name_systematic 'Atrazine Fumaric acid cocrystal (dehydrate)'
_space_group_crystal_system monoclinic
_space_group_IT_number 15
_space_group_name_Hall '-C 2yc'
_space_group_name_H-M_alt 'C 1 2/c 1'
_atom_sites_solution_hydrogens geom
_atom_sites_solution_primary iterative
_audit_creation_date 2020-11-23
_audit_creation_method
;
Olex2 1.3
(compiled 2020.07.31 svn.rc2a77460 for OlexSys, GUI svn.r6145)
;
_audit_update_record
;
2020-11-24 deposited with the CCDC.	2021-05-10 downloaded from the CCDC.
;
_cell_angle_alpha 90
_cell_angle_beta 104.748(6)
_cell_angle_gamma 90
_cell_formula_units_Z 8
_cell_length_a 18.922(13)
_cell_length_b 6.297(4)
_cell_length_c 24.311(16)
_cell_measurement_reflns_used 38166
_cell_measurement_temperature 120(2)
_cell_measurement_theta_max 26.362
_cell_measurement_theta_min 3.150
_cell_volume 2801(3)
_computing_molecular_graphics 'Olex2 1.3 (Dolomanov et al., 2009)'
_computing_publication_material 'Olex2 1.3 (Dolomanov et al., 2009)'
_computing_structure_refinement 'SHELXL 2014/7 (Sheldrick, 2015)'
_computing_structure_solution 'olex2.solve 1.3 (Bourhis et al., 2015)'
_diffrn_ambient_temperature 120(2)
_diffrn_detector 'Bruker APEX2 area detector'
_diffrn_detector_area_resol_mean 7.9
_diffrn_detector_type 'CCD area detector'
_diffrn_measured_fraction_theta_full 0.995
_diffrn_measured_fraction_theta_max 0.996
_diffrn_measurement_device 'three-circle diffractometer'
_diffrn_measurement_device_type 'Bruker APEX-II CCD'
_diffrn_measurement_method '\w and \f scans'
_diffrn_radiation_monochromator 'mirror optics'
_diffrn_radiation_probe x-ray
_diffrn_radiation_type MoK\a
_diffrn_radiation_wavelength 0.71073
_diffrn_reflns_av_R_equivalents 0.0743
_diffrn_reflns_av_unetI/netI 0.0306
_diffrn_reflns_Laue_measured_fraction_full 0.995
_diffrn_reflns_Laue_measured_fraction_max 0.996
_diffrn_reflns_limit_h_max 23
_diffrn_reflns_limit_h_min -23
_diffrn_reflns_limit_k_max 7
_diffrn_reflns_limit_k_min -7
_diffrn_reflns_limit_l_max 30
_diffrn_reflns_limit_l_min -30
_diffrn_reflns_number 38166
_diffrn_reflns_point_group_measured_fraction_full 0.995
_diffrn_reflns_point_group_measured_fraction_max 0.996
_diffrn_reflns_theta_full 25.242
_diffrn_reflns_theta_max 26.362
_diffrn_reflns_theta_min 3.150
_diffrn_source 'microfocus sealed X-ray tube'
_diffrn_source_type 'Incoatec I\ms'
_exptl_absorpt_coefficient_mu 0.276
_exptl_absorpt_correction_T_max 0.986
_exptl_absorpt_correction_T_min 0.937
_exptl_absorpt_correction_type none
_exptl_crystal_colour 'clear light colourless'
_exptl_crystal_colour_lustre clear
_exptl_crystal_colour_modifier light
_exptl_crystal_colour_primary colourless
_exptl_crystal_density_diffrn 1.298
_exptl_crystal_description prism
_exptl_crystal_F_000 1152
_exptl_crystal_size_max 0.239
_exptl_crystal_size_mid 0.149
_exptl_crystal_size_min 0.052
_refine_diff_density_max 0.819
_refine_diff_density_min -1.259
_refine_diff_density_rms 0.102
_refine_ls_extinction_method none
_refine_ls_goodness_of_fit_ref 1.229
_refine_ls_hydrogen_treatment constr
_refine_ls_matrix_type full
_refine_ls_number_parameters 167
_refine_ls_number_reflns 2851
_refine_ls_number_restraints 36
_refine_ls_restrained_S_all 1.221
_refine_ls_R_factor_all 0.0975
_refine_ls_R_factor_gt 0.0879
_refine_ls_shift/su_max 0.000
_refine_ls_shift/su_mean 0.000
_refine_ls_structure_factor_coef Fsqd
_refine_ls_weighting_details 'w=1/[\s^2^(Fo^2^)+(0.0232P)^2^+35.7444P] where P=(Fo^2^+2Fc^2^)/3'
_refine_ls_weighting_scheme calc
_refine_ls_wR_factor_gt 0.2050
_refine_ls_wR_factor_ref 0.2112
_reflns_Friedel_coverage 0.000
_reflns_number_gt 2491
_reflns_number_total 2851
_reflns_threshold_expression 'I > 2\s(I)'
_cod_data_source_file d1ce00356a2.cif
_cod_data_source_block atz-fum
_cod_depositor_comments 'Adding full bibliography for 7242798--7242801.cif.'
_cod_database_code 7242801
_shelx_shelxl_version_number 2014/7
_shelx_space_group_comment
;
The symmetry employed for this shelxl refinement is uniquely defined
by the following loop, which should always be used as a source of
symmetry information in preference to the above space-group names.
They are only intended as comments.
;
_shelx_estimated_absorpt_t_max 0.986
_shelx_estimated_absorpt_t_min 0.937
_olex2_refinement_description
;
1. Fixed Uiso
 At 1.2 times of:
  All C(H) groups, All C(H,H) groups, All N(H) groups
 At 1.5 times of:
  All C(H,H,H) groups, All O(H) groups
2. Rigid body (RIGU) restrains
 C1, N4, C3, N3, C2, N1
 with sigma for 1-2 distances of 0.004 and sigma for 1-3 distances of 0.004
3.a Ternary CH refined with riding coordinates:
 C6(H6)
3.b Secondary CH2 refined with riding coordinates:
 C4(H4A,H4B)
3.c Aromatic/amide H refined with riding coordinates:
 N5(H5), N2(H2), C10(H10)
3.d Idealised Me refined as rotating group:
 C5(H5A,H5B,H5C), C7(H7A,H7B,H7C), C8(H8A,H8B,H8C)
3.e Idealised tetrahedral OH refined as rotating group:
 O1(H1)
;
_olex2_submission_special_instructions 'No special instructions were received'

loop_
_space_group_symop_operation_xyz
'x, y, z'
'-x, y, -z+1/2'
'x+1/2, y+1/2, z'
'-x+1/2, y+1/2, -z+1/2'
'-x, -y, -z'
'x, -y, z-1/2'
'-x+1/2, -y+1/2, -z'
'x+1/2, -y+1/2, z-1/2'

loop_
_atom_site_label
_atom_site_type_symbol
_atom_site_fract_x
_atom_site_fract_y
_atom_site_fract_z
_atom_site_U_iso_or_equiv
_atom_site_adp_type
_atom_site_occupancy
_atom_site_site_symmetry_order
_atom_site_calc_flag
_atom_site_refinement_flags_posn
_atom_site_refinement_flags_adp
_atom_site_refinement_flags_occupancy
_atom_site_disorder_assembly
_atom_site_disorder_group
Cl1 Cl 0.15919(5) 0.5870(2) 0.17420(5) 0.0250(3) Uani 1 1 d . . . . .
N4 N 0.09925(18) 0.6009(6) 0.25915(16) 0.0195(7) Uani 1 1 d . U . . .
N1 N 0.22925(17) 0.5904(6) 0.28031(15) 0.0190(7) Uani 1 1 d . U . . .
N5 N 0.04394(19) 0.6233(7) 0.33285(17) 0.0252(9) Uani 1 1 d . . . . .
H5 H 0.0026 0.6206 0.3061 0.030 Uiso 1 1 calc R U . . .
N3 N 0.17001(18) 0.6084(7) 0.35711(16) 0.0219(8) Uani 1 1 d . U . . .
N2 N 0.29583(18) 0.5890(7) 0.37341(16) 0.0245(8) Uani 1 1 d . . . . .
H2 H 0.3341 0.5760 0.3593 0.029 Uiso 1 1 calc R U . . .
C2 C 0.2303(2) 0.5963(8) 0.33696(19) 0.0201(9) Uani 1 1 d . U . . .
C1 C 0.1628(2) 0.5954(7) 0.24649(18) 0.0176(8) Uani 1 1 d . U . . .
C3 C 0.1068(2) 0.6096(7) 0.31683(19) 0.0198(9) Uani 1 1 d . U . . .
C4 C 0.0401(2) 0.6422(9) 0.3918(2) 0.0311(12) Uani 1 1 d . . . . .
H4A H -0.0047 0.7216 0.3930 0.037 Uiso 1 1 calc R U . . .
H4B H 0.0827 0.7244 0.4135 0.037 Uiso 1 1 calc R U . . .
C6 C 0.3090(3) 0.6009(10) 0.4350(2) 0.0315(11) Uani 1 1 d . . . . .
H6 H 0.2680 0.5273 0.4464 0.038 Uiso 1 1 calc R U . . .
C5 C 0.0391(4) 0.4293(12) 0.4196(3) 0.0517(17) Uani 1 1 d . . . . .
H5A H -0.0025 0.3462 0.3979 0.078 Uiso 1 1 calc R U . . .
H5B H 0.0344 0.4494 0.4585 0.078 Uiso 1 1 calc R U . . .
H5C H 0.0846 0.3535 0.4206 0.078 Uiso 1 1 calc R U . . .
C7 C 0.3117(3) 0.8306(11) 0.4551(3) 0.0466(15) Uani 1 1 d . . . . .
H7A H 0.3533 0.9029 0.4461 0.070 Uiso 1 1 calc R U . . .
H7B H 0.3174 0.8338 0.4963 0.070 Uiso 1 1 calc R U . . .
H7C H 0.2663 0.9028 0.4358 0.070 Uiso 1 1 calc R U . . .
C8 C 0.3802(3) 0.4840(12) 0.4622(3) 0.0503(16) Uani 1 1 d . . . . .
H8A H 0.3762 0.3357 0.4496 0.076 Uiso 1 1 calc R U . . .
H8B H 0.3893 0.4891 0.5037 0.076 Uiso 1 1 calc R U . . .
H8C H 0.4208 0.5524 0.4508 0.076 Uiso 1 1 calc R U . . .
O2 O 0.41697(16) 0.5873(6) 0.31769(14) 0.0281(8) Uani 1 1 d . . . . .
O1 O 0.34043(15) 0.5989(6) 0.23010(14) 0.0255(7) Uani 1 1 d . . . . .
H1 H 0.3082 0.6005 0.2483 0.038 Uiso 1 1 calc R U . . .
C10 C 0.4653(2) 0.5969(8) 0.2357(2) 0.0228(9) Uani 1 1 d . . . . .
H10 H 0.4530 0.5978 0.1953 0.027 Uiso 1 1 calc R U . . .
C9 C 0.4059(2) 0.5955(7) 0.2661(2) 0.0209(9) Uani 1 1 d . . . . .

loop_
_atom_site_aniso_label
_atom_site_aniso_U_11
_atom_site_aniso_U_22
_atom_site_aniso_U_33
_atom_site_aniso_U_23
_atom_site_aniso_U_13
_atom_site_aniso_U_12
Cl1 0.0155(5) 0.0318(6) 0.0294(6) -0.0006(5) 0.0090(4) -0.0007(5)
N4 0.0087(15) 0.0175(19) 0.0333(18) -0.0024(15) 0.0072(13) -0.0005(14)
N1 0.0083(14) 0.0167(18) 0.0330(18) -0.0008(15) 0.0074(13) 0.0016(14)
N5 0.0091(16) 0.034(2) 0.034(2) 0.0001(18) 0.0081(14) 0.0003(16)
N3 0.0104(15) 0.026(2) 0.0314(18) 0.0000(16) 0.0087(13) -0.0017(15)
N2 0.0089(16) 0.035(2) 0.031(2) -0.0006(18) 0.0074(14) -0.0006(17)
C2 0.0111(17) 0.018(2) 0.033(2) 0.0006(18) 0.0081(15) -0.0024(17)
C1 0.0112(17) 0.0113(19) 0.032(2) 0.0024(17) 0.0078(15) 0.0008(16)
C3 0.0124(18) 0.015(2) 0.034(2) -0.0012(17) 0.0088(15) 0.0025(16)
C4 0.013(2) 0.049(3) 0.035(3) -0.006(2) 0.0114(18) -0.001(2)
C6 0.018(2) 0.046(3) 0.032(2) -0.001(2) 0.0075(18) -0.003(2)
C5 0.050(4) 0.068(5) 0.039(3) 0.004(3) 0.014(3) -0.020(4)
C7 0.041(3) 0.058(4) 0.041(3) -0.008(3) 0.009(3) 0.006(3)
C8 0.037(3) 0.065(5) 0.044(3) 0.006(3) 0.002(3) 0.014(3)
O2 0.0123(14) 0.035(2) 0.0403(19) -0.0026(16) 0.0122(13) -0.0022(15)
O1 0.0090(13) 0.0291(18) 0.0413(18) 0.0031(16) 0.0115(12) 0.0030(14)
C10 0.0137(19) 0.020(2) 0.038(2) -0.001(2) 0.0114(18) -0.0019(19)
C9 0.0119(19) 0.011(2) 0.042(3) -0.0002(19) 0.0113(18) 0.0003(17)

loop_
_atom_type_symbol
_atom_type_description
_atom_type_scat_dispersion_real
_atom_type_scat_dispersion_imag
_atom_type_scat_source
C C 0.0033 0.0016 'International Tables Vol C Tables 4.2.6.8 and 6.1.1.4'
H H 0.0000 0.0000 'International Tables Vol C Tables 4.2.6.8 and 6.1.1.4'
Cl Cl 0.1484 0.1585 'International Tables Vol C Tables 4.2.6.8 and 6.1.1.4'
N N 0.0061 0.0033 'International Tables Vol C Tables 4.2.6.8 and 6.1.1.4'
O O 0.0106 0.0060 'International Tables Vol C Tables 4.2.6.8 and 6.1.1.4'

loop_
_geom_angle_atom_site_label_1
_geom_angle_atom_site_label_2
_geom_angle_atom_site_label_3
_geom_angle
_geom_angle_site_symmetry_1
_geom_angle_site_symmetry_3
_geom_angle_publ_flag
C1 N4 C3 112.1(4) . . ?
C1 N1 C2 113.1(3) . . ?
C3 N5 H5 118.0 . . ?
C3 N5 C4 124.0(4) . . ?
C4 N5 H5 118.0 . . ?
C3 N3 C2 114.5(4) . . ?
C2 N2 H2 117.6 . . ?
C2 N2 C6 124.8(4) . . ?
C6 N2 H2 117.6 . . ?
N3 C2 N1 124.5(4) . . ?
N2 C2 N1 116.1(4) . . ?
N2 C2 N3 119.4(4) . . ?
N4 C1 Cl1 115.7(3) . . ?
N4 C1 N1 129.8(4) . . ?
N1 C1 Cl1 114.5(3) . . ?
N5 C3 N4 115.4(4) . . ?
N3 C3 N4 126.0(4) . . ?
N3 C3 N5 118.7(4) . . ?
N5 C4 H4A 109.2 . . ?
N5 C4 H4B 109.2 . . ?
N5 C4 C5 112.3(5) . . ?
H4A C4 H4B 107.9 . . ?
C5 C4 H4A 109.2 . . ?
C5 C4 H4B 109.2 . . ?
N2 C6 H6 108.5 . . ?
N2 C6 C7 111.2(5) . . ?
N2 C6 C8 108.7(4) . . ?
C7 C6 H6 108.5 . . ?
C7 C6 C8 111.4(5) . . ?
C8 C6 H6 108.5 . . ?
C4 C5 H5A 109.5 . . ?
C4 C5 H5B 109.5 . . ?
C4 C5 H5C 109.5 . . ?
H5A C5 H5B 109.5 . . ?
H5A C5 H5C 109.5 . . ?
H5B C5 H5C 109.5 . . ?
C6 C7 H7A 109.5 . . ?
C6 C7 H7B 109.5 . . ?
C6 C7 H7C 109.5 . . ?
H7A C7 H7B 109.5 . . ?
H7A C7 H7C 109.5 . . ?
H7B C7 H7C 109.5 . . ?
C6 C8 H8A 109.5 . . ?
C6 C8 H8B 109.5 . . ?
C6 C8 H8C 109.5 . . ?
H8A C8 H8B 109.5 . . ?
H8A C8 H8C 109.5 . . ?
H8B C8 H8C 109.5 . . ?
C9 O1 H1 109.5 . . ?
C10 C10 H10 119.7 2_655 . ?
C10 C10 C9 120.7(6) 2_655 . ?
C9 C10 H10 119.7 . . ?
O2 C9 O1 124.7(4) . . ?
O2 C9 C10 123.8(4) . . ?
O1 C9 C10 111.5(4) . . ?

loop_
_geom_bond_atom_site_label_1
_geom_bond_atom_site_label_2
_geom_bond_distance
_geom_bond_site_symmetry_2
_geom_bond_publ_flag
Cl1 C1 1.742(4) . ?
N4 C1 1.315(5) . ?
N4 C3 1.374(6) . ?
N1 C2 1.373(6) . ?
N1 C1 1.316(5) . ?
N5 H5 0.8800 . ?
N5 C3 1.345(5) . ?
N5 C4 1.458(6) . ?
N3 C2 1.353(5) . ?
N3 C3 1.340(5) . ?
N2 H2 0.8800 . ?
N2 C2 1.329(5) . ?
N2 C6 1.457(6) . ?
C4 H4A 0.9900 . ?
C4 H4B 0.9900 . ?
C4 C5 1.504(9) . ?
C6 H6 1.0000 . ?
C6 C7 1.523(9) . ?
C6 C8 1.530(7) . ?
C5 H5A 0.9800 . ?
C5 H5B 0.9800 . ?
C5 H5C 0.9800 . ?
C7 H7A 0.9800 . ?
C7 H7B 0.9800 . ?
C7 H7C 0.9800 . ?
C8 H8A 0.9800 . ?
C8 H8B 0.9800 . ?
C8 H8C 0.9800 . ?
O2 C9 1.218(6) . ?
O1 H1 0.8400 . ?
O1 C9 1.323(5) . ?
C10 C10 1.320(9) 2_655 ?
C10 H10 0.9500 . ?
C10 C9 1.495(6) . ?

loop_
_geom_torsion_atom_site_label_1
_geom_torsion_atom_site_label_2
_geom_torsion_atom_site_label_3
_geom_torsion_atom_site_label_4
_geom_torsion
_geom_torsion_site_symmetry_1
_geom_torsion_site_symmetry_2
_geom_torsion_site_symmetry_3
_geom_torsion_site_symmetry_4
_geom_torsion_publ_flag
C2 N1 C1 Cl1 -179.7(3) . . . . ?
C2 N1 C1 N4 -1.5(7) . . . . ?
C2 N3 C3 N4 -0.4(7) . . . . ?
C2 N3 C3 N5 -179.4(4) . . . . ?
C2 N2 C6 C7 -84.3(6) . . . . ?
C2 N2 C6 C8 152.7(5) . . . . ?
C1 N4 C3 N5 177.7(4) . . . . ?
C1 N4 C3 N3 -1.3(7) . . . . ?
C1 N1 C2 N3 -0.7(7) . . . . ?
C1 N1 C2 N2 179.2(4) . . . . ?
C3 N4 C1 Cl1 -179.4(3) . . . . ?
C3 N4 C1 N1 2.4(7) . . . . ?
C3 N5 C4 C5 -88.1(6) . . . . ?
C3 N3 C2 N1 1.5(7) . . . . ?
C3 N3 C2 N2 -178.4(4) . . . . ?
C4 N5 C3 N4 -177.6(4) . . . . ?
C4 N5 C3 N3 1.5(7) . . . . ?
C6 N2 C2 N1 177.7(5) . . . . ?
C6 N2 C2 N3 -2.4(8) . . . . ?
C10 C10 C9 O2 -2.5(6) 2_655 . . . ?
C10 C10 C9 O1 179.1(3) 2_655 . . . ?
